data_7251648
loop_
_publ_author_name
'Navarro, Yolanda'
'Soriano, St\'ephane'
'de Castro Silva, Henrique'
'Iglesias, Mar\'ia Jos\'e'
'Guedes, Guilherme P.'
'Ortiz, Fernando L\'opez'

_publ_section_title
;
 Coordination compounds based on a phosphonic diamide-TEMPO diradical and
 CuII, NdIII, EuIII and TbIII ions: synthesis, magnetic properties and
 application in the aerobic oxidation of allylic and benzylic alcohols
;
_journal_issue 12
_journal_name_full CrystEngComm
_journal_page_first 1938
_journal_page_last 1953
_journal_paper_doi 10.1039/D5CE01150G
_journal_volume 28
_journal_year 2026
_chemical_absolute_configuration unk
_chemical_formula_moiety 'C63 H85 Eu F18 N8 O12 P2'
_chemical_formula_sum 'C63 H85 Eu F18 N8 O12 P2'
_chemical_formula_weight 1702.28
_space_group_crystal_system orthorhombic
_space_group_IT_number 41
_space_group_name_Hall 'A 2 -2ab'
_space_group_name_H-M_alt 'A e a 2'
_atom_sites_solution_hydrogens mixed
_atom_sites_solution_primary iterative
_audit_creation_date 2026-02-08
_audit_creation_method
;
Olex2 1.3
(compiled 2020.11.12 svn.r5f609507 for OlexSys, GUI svn.r6408)
;
_audit_update_record
;
2026-02-11 deposited with the CCDC.	2026-02-19 downloaded from the CCDC.
;
_cell_angle_alpha 90
_cell_angle_beta 90
_cell_angle_gamma 90
_cell_formula_units_Z 4
_cell_length_a 19.5128(4)
_cell_length_b 23.4721(5)
_cell_length_c 17.5090(5)
_cell_measurement_reflns_used 9695
_cell_measurement_temperature 100.0
_cell_measurement_theta_max 38.594
_cell_measurement_theta_min 2.025
_cell_volume 8019.2(3)
_computing_cell_refinement 'SAINT V8.40A (Bruker Nano, Inc., 2019)'
_computing_data_collection 'Bruker Instrument Service vV6.2.12'
_computing_data_reduction 'SAINT V8.40A (Bruker Nano, Inc., 2019)'
_computing_molecular_graphics 'Mercury (Macrae et al., 2006)'
_computing_publication_material 'Olex2 1.3 (Dolomanov et al., 2009)'
_computing_structure_refinement 'SHELXL 2014/7 (Sheldrick, 2015)'
_computing_structure_solution 'ShelXS (Sheldrick, 2008)'
_diffrn_ambient_temperature 100.0
_diffrn_measured_fraction_theta_full 0.999
_diffrn_measured_fraction_theta_max 1.000
_diffrn_measurement_device_type 'Bruker APEX-II CCD'
_diffrn_radiation_type MoK\a
_diffrn_radiation_wavelength 0.71073
_diffrn_reflns_av_R_equivalents 0.0816
_diffrn_reflns_av_unetI/netI 0.0399
_diffrn_reflns_Laue_measured_fraction_full 0.999
_diffrn_reflns_Laue_measured_fraction_max 1.000
_diffrn_reflns_limit_h_max 27
_diffrn_reflns_limit_h_min -27
_diffrn_reflns_limit_k_max 33
_diffrn_reflns_limit_k_min -33
_diffrn_reflns_limit_l_max 24
_diffrn_reflns_limit_l_min -25
_diffrn_reflns_number 148932
_diffrn_reflns_point_group_measured_fraction_full 1.000
_diffrn_reflns_point_group_measured_fraction_max 1.000
_diffrn_reflns_theta_full 25.242
_diffrn_reflns_theta_max 30.507
_diffrn_reflns_theta_min 2.025
_exptl_absorpt_coefficient_mu 0.921
_exptl_absorpt_correction_T_max 0.7452
_exptl_absorpt_correction_T_min 0.6926
_exptl_absorpt_correction_type multi-scan
_exptl_absorpt_process_details
'SADABS-2014/5 (Bruker,2014/5) was used for absorption correction. wR2(int) was 0.0828 before and 0.0576 after correction. The Ratio of minimum to maximum transmission is 0.9294. The \l/2 correction factor is 0.00150.'
_exptl_crystal_colour colourless
_exptl_crystal_colour_primary colourless
_exptl_crystal_density_diffrn 1.410
_exptl_crystal_description block
_exptl_crystal_F_000 3480
_exptl_crystal_size_max 0.137
_exptl_crystal_size_mid 0.123
_exptl_crystal_size_min 0.058
_refine_diff_density_max 0.619
_refine_diff_density_min -0.490
_refine_diff_density_rms 0.063
_refine_ls_abs_structure_details
;
 Refined as an inversion twin.
;
_refine_ls_abs_structure_Flack 0.185(9)
_refine_ls_extinction_method none
_refine_ls_goodness_of_fit_ref 1.048
_refine_ls_hydrogen_treatment mixed
_refine_ls_matrix_type full
_refine_ls_number_parameters 545
_refine_ls_number_reflns 12229
_refine_ls_number_restraints 308
_refine_ls_restrained_S_all 1.078
_refine_ls_R_factor_all 0.0419
_refine_ls_R_factor_gt 0.0320
_refine_ls_shift/su_max 0.001
_refine_ls_shift/su_mean 0.000
_refine_ls_structure_factor_coef Fsqd
_refine_ls_weighting_details 'w=1/[\s^2^(Fo^2^)+(0.0208P)^2^+7.9834P] where P=(Fo^2^+2Fc^2^)/3'
_refine_ls_weighting_scheme calc
_refine_ls_wR_factor_gt 0.0621
_refine_ls_wR_factor_ref 0.0655
_reflns_Friedel_coverage 0.941
_reflns_Friedel_fraction_full 1.000
_reflns_Friedel_fraction_max 1.000
_reflns_number_gt 10554
_reflns_number_total 12229
_reflns_threshold_expression 'I > 2\s(I)'
_cod_data_source_file d5ce01150g2.cif
_cod_data_source_block yn999_amended
_cod_depositor_comments 'Adding full bibliography for 7251645--7251649.cif.'
_cod_original_sg_symbol_Hall 'A 2 -2ac'
_cod_database_code 7251648
_shelx_shelxl_version_number 2014/7
_shelx_space_group_comment
;
The symmetry employed for this shelxl refinement is uniquely defined
by the following loop, which should always be used as a source of
symmetry information in preference to the above space-group names.
They are only intended as comments.
;
_shelx_estimated_absorpt_t_max 0.949
_shelx_estimated_absorpt_t_min 0.884
_olex2_refinement_description
;
1. Twinned data refinement
 Scales: 0.815(9)
 0.185(9)
2. Fixed Uiso
 At 1.2 times of:
  All C(H) groups, All C(H,H) groups
 At 1.5 times of:
  All C(H,H,H) groups
3. Restrained distances
 N2-H2
 0.87 with sigma of 0.01
 N4-H4
 0.87 with sigma of 0.01
 O5-C27 \\sim O5A-C27A
 with sigma of 0.04
 O5-C29 \\sim O5A-C29A
 with sigma of 0.04
 O4-C25A \\sim O4A-C25B
 with sigma of 0.04
 C27-C29 \\sim C27A-C29A
 with sigma of 0.04
 C26-C25A \\sim C26A-C25B \\sim C28-C29 \\sim C28A-C29A
 with sigma of 0.01
 O4-C27 \\sim O4A-C27A
 with sigma of 0.04
 F6-C29 \\sim F6A-C29A \\sim F4-C29 \\sim F4A-C29A \\sim F5-C29 \\sim F5A-C29A
\\sim C25A-F1A \\sim C25B-
 F1B \\sim C25A-F2A \\sim C25B-F2B \\sim C25A-F3A \\sim C25B-F3B
 with sigma of 0.01
 C27-C25A \\sim C27A-C25B
 with sigma of 0.04
 O5-C28 \\sim O5A-C28A
 with sigma of 0.01
 F6-F4 \\sim F6A-F4A \\sim F6-F5 \\sim F6A-F5A \\sim F4-F5 \\sim F4A-F5A \\sim
F1A-F2A \\sim F1B-F2B \\sim F1A-
 F3A \\sim F1B-F3B \\sim F2A-F3A \\sim F2B-F3B
 with sigma of 0.04
 C28-C27 \\sim C28A-C27A
 with sigma of 0.01
 C26-C27 \\sim C26A-C27A
 with sigma of 0.01
 O4-C26 \\sim O4A-C26A
 with sigma of 0.01
 Eu1-C28 \\sim Eu1-C28A
 with sigma of 0.04
 Eu1-C26 \\sim Eu1-C26A
 with sigma of 0.04
 C28-C26 \\sim C28A-C26A
 with sigma of 0.04
 Eu1-O5 \\sim Eu1-O5A
 with sigma of 0.01
 Eu1-O4 \\sim Eu1-O4A
 with sigma of 0.01
4. Restrained planarity
 O4, C26, C27, C28, O5, C25A, C29
 with sigma of 0.01
 O4A, C28A, C26A, C27A, O5A, C25B, C29A
 with sigma of 0.01
5. Uiso/Uaniso restraints and constraints
Uanis(F6) \\sim Ueq, Uanis(F4) \\sim Ueq, Uanis(F5) \\sim Ueq, Uanis(C29) \\sim
Ueq, Uanis(F6A) \\sim Ueq, Uanis(F4A) \\sim Ueq, Uanis(F5A) \\sim Ueq,
Uanis(C29A) \\sim Ueq: with sigma of 0.01 and sigma for terminal atoms of 0.02
Uanis(F3A) \\sim Ueq, Uanis(F3B) \\sim Ueq, Uanis(F1A) \\sim Ueq, Uanis(F1B)
\\sim Ueq, Uanis(F2B) \\sim Ueq, Uanis(F2A) \\sim Ueq: with sigma of 0.003 and
sigma for terminal atoms of 0.006
Uanis(O5) \\sim Ueq, Uanis(C28) \\sim Ueq, Uanis(C28A) \\sim Ueq, Uanis(O5A)
\\sim Ueq, Uanis(C27) \\sim Ueq, Uanis(C27A) \\sim Ueq, Uanis(C26) \\sim Ueq,
Uanis(C26A) \\sim Ueq, Uanis(O4) \\sim Ueq, Uanis(O4A) \\sim Ueq: with sigma of
0.01 and sigma for terminal atoms of 0.02
Uanis(C29) = Uanis(C29A)
Uanis(C25B) = Uanis(C25A)
Uanis(C28) = Uanis(C28A)
Uanis(C26) = Uanis(C26A)
Uanis(O5) = Uanis(O5A)
Uanis(C27) = Uanis(C27A)
Uanis(O4) = Uanis(O4A)
Uanis(F6A) = Uanis(F6)
Uanis(F4) = Uanis(F4A)
Uanis(F5) = Uanis(F5A)
6. Others
 Sof(O4A)=Sof(C28A)=Sof(C26A)=Sof(C27A)=Sof(H27A)=Sof(C25B)=Sof(F1B)=Sof(F2B)=
 Sof(F3B)=Sof(O5A)=Sof(F6A)=Sof(F4A)=Sof(F5A)=Sof(C29A)=1-FVAR(1)
 Sof(O5)=Sof(O4)=Sof(C28)=Sof(C26)=Sof(C27)=Sof(H27)=Sof(F6)=Sof(F4)=Sof(F5)=
 Sof(C29)=Sof(C25A)=Sof(F1A)=Sof(F2A)=Sof(F3A)=FVAR(1)
7.a Ternary CH refined with riding coordinates:
 C1(H1), C10(H10)
7.b Secondary CH2 refined with riding coordinates:
 C18(H18A,H18B), C2(H2A,H2B), C11(H11A,H11B), C9(H9A,H9B)
7.c Aromatic/amide H refined with riding coordinates:
 C24(H24), C21(H21), C20(H20), C23(H23), C22(H22), C27(H27), C32(H32),
 C27A(H27A)
7.d Idealised Me refined as rotating group:
 C8(H8A,H8B,H8C), C7(H7A,H7B,H7C), C13(H13A,H13B,H13C), C16(H16A,H16B,H16C),
 C4(H4A,H4B,H4C), C5(H5A,H5B,H5C), C14(H14A,H14B,H14C), C17(H17A,H17B,H17C)
;
_olex2_submission_special_instructions 'No special instructions were received'

loop_
_space_group_symop_operation_xyz
'x, y, z'
'-x, -y, z'
'-x+1/2, y, z+1/2'
'x+1/2, -y, z+1/2'
'x, y+1/2, z+1/2'
'-x, -y+1/2, z+1/2'
'-x+1/2, y+1/2, z+1'
'x+1/2, -y+1/2, z+1'

loop_
_atom_site_label
_atom_site_type_symbol
_atom_site_fract_x
_atom_site_fract_y
_atom_site_fract_z
_atom_site_U_iso_or_equiv
_atom_site_adp_type
_atom_site_occupancy
_atom_site_site_symmetry_order
_atom_site_calc_flag
_atom_site_refinement_flags_posn
_atom_site_refinement_flags_adp
_atom_site_refinement_flags_occupancy
_atom_site_disorder_assembly
_atom_site_disorder_group
P1 P 0.35188(4) 0.09981(3) 0.49700(4) 0.01508(15) Uani 1 1 d . . . . .
N3 N 0.49456(15) 0.29961(13) 0.47767(18) 0.0262(6) Uani 1 1 d . . . . .
O1 O 0.41525(11) 0.06440(10) 0.48500(13) 0.0184(5) Uani 1 1 d . . . . .
N4 N 0.35052(14) 0.16367(12) 0.46027(15) 0.0165(5) Uani 1 1 d D . . . .
C1 C 0.28479(16) 0.13809(14) 0.62531(18) 0.0171(6) Uani 1 1 d . . . . .
H1 H 0.2572 0.1576 0.5849 0.021 Uiso 1 1 calc R U . . .
N1 N 0.19761(15) 0.17399(12) 0.74773(16) 0.0210(6) Uani 1 1 d . . . . .
C18 C 0.46838(17) 0.20113(15) 0.4389(2) 0.0215(7) Uani 1 1 d . . . . .
H18A H 0.4587 0.2099 0.3847 0.026 Uiso 1 1 calc R U . . .
H18B H 0.4854 0.1615 0.4417 0.026 Uiso 1 1 calc R U . . .
C19 C 0.27774(16) 0.06633(15) 0.45635(19) 0.0197(6) Uani 1 1 d . . . . .
C3 C 0.24953(18) 0.21549(15) 0.72020(19) 0.0219(7) Uani 1 1 d . . . . .
C24 C 0.2818(2) 0.00927(15) 0.4347(2) 0.0277(8) Uani 1 1 d . . . . .
H24 H 0.3238 -0.0108 0.4395 0.033 Uiso 1 1 calc R U . . .
C8 C 0.1491(2) 0.07941(19) 0.7634(3) 0.0406(10) Uani 1 1 d . . . . .
H8A H 0.1842 0.0717 0.8020 0.061 Uiso 1 1 calc R U . . .
H8B H 0.1368 0.0439 0.7375 0.061 Uiso 1 1 calc R U . . .
H8C H 0.1084 0.0954 0.7882 0.061 Uiso 1 1 calc R U . . .
C6 C 0.17674(17) 0.12162(16) 0.70547(19) 0.0219(7) Uani 1 1 d . . . . .
C21 C 0.1584(2) 0.06769(18) 0.4222(2) 0.0337(9) Uani 1 1 d . . . . .
H21 H 0.1160 0.0874 0.4190 0.040 Uiso 1 1 calc R U . . .
C2 C 0.30859(17) 0.18264(15) 0.68275(19) 0.0209(7) Uani 1 1 d . . . . .
H2A H 0.3391 0.2101 0.6565 0.025 Uiso 1 1 calc R U . . .
H2B H 0.3357 0.1635 0.7231 0.025 Uiso 1 1 calc R U . . .
O2 O 0.15395(14) 0.19301(12) 0.79680(14) 0.0303(6) Uani 1 1 d . . . . .
C11 C 0.37440(18) 0.26584(14) 0.4755(2) 0.0234(7) Uani 1 1 d . . . . .
H11A H 0.3306 0.2688 0.5037 0.028 Uiso 1 1 calc R U . . .
H11B H 0.3647 0.2729 0.4208 0.028 Uiso 1 1 calc R U . . .
C10 C 0.40241(15) 0.20591(13) 0.48452(18) 0.0165(6) Uani 1 1 d . . . . .
H10 H 0.4132 0.1994 0.5397 0.020 Uiso 1 1 calc R U . . .
C9 C 0.23933(17) 0.09576(14) 0.66573(19) 0.0198(6) Uani 1 1 d . . . . .
H9A H 0.2671 0.0753 0.7043 0.024 Uiso 1 1 calc R U . . .
H9B H 0.2233 0.0673 0.6280 0.024 Uiso 1 1 calc R U . . .
C7 C 0.12021(19) 0.1365(2) 0.6474(2) 0.0341(9) Uani 1 1 d . . . . .
H7A H 0.0836 0.1576 0.6732 0.051 Uiso 1 1 calc R U . . .
H7B H 0.1015 0.1014 0.6256 0.051 Uiso 1 1 calc R U . . .
H7C H 0.1396 0.1600 0.6066 0.051 Uiso 1 1 calc R U . . .
C12 C 0.42355(18) 0.31186(14) 0.5047(2) 0.0286(9) Uani 1 1 d . . . . .
C15 C 0.52379(19) 0.24128(16) 0.4681(2) 0.0271(7) Uani 1 1 d . . . . .
C20 C 0.21563(17) 0.09544(15) 0.4489(2) 0.0231(7) Uani 1 1 d . . . . .
H20 H 0.2129 0.1346 0.4623 0.028 Uiso 1 1 calc R U . . .
C13 C 0.4237(2) 0.31543(19) 0.5918(2) 0.0392(10) Uani 1 1 d . . . . .
H13A H 0.4322 0.2775 0.6133 0.059 Uiso 1 1 calc R U . . .
H13B H 0.3792 0.3295 0.6096 0.059 Uiso 1 1 calc R U . . .
H13C H 0.4599 0.3416 0.6085 0.059 Uiso 1 1 calc R U . . .
C16 C 0.5527(2) 0.22032(19) 0.5449(3) 0.0395(10) Uani 1 1 d . . . . .
H16A H 0.5864 0.2478 0.5640 0.059 Uiso 1 1 calc R U . . .
H16B H 0.5749 0.1832 0.5378 0.059 Uiso 1 1 calc R U . . .
H16C H 0.5153 0.2166 0.5819 0.059 Uiso 1 1 calc R U . . .
C4 C 0.2763(2) 0.2477(2) 0.7897(2) 0.0375(10) Uani 1 1 d . . . . .
H4A H 0.2404 0.2731 0.8089 0.056 Uiso 1 1 calc R U . . .
H4B H 0.3165 0.2701 0.7751 0.056 Uiso 1 1 calc R U . . .
H4C H 0.2890 0.2204 0.8296 0.056 Uiso 1 1 calc R U . . .
C23 C 0.2241(2) -0.01822(18) 0.4061(3) 0.0389(10) Uani 1 1 d . . . . .
H23 H 0.2268 -0.0570 0.3908 0.047 Uiso 1 1 calc R U . . .
C22 C 0.1624(2) 0.01106(18) 0.4001(3) 0.0410(11) Uani 1 1 d . . . . .
H22 H 0.1229 -0.0077 0.3807 0.049 Uiso 1 1 calc R U . . .
N2 N 0.34321(14) 0.11013(13) 0.58878(16) 0.0195(6) Uani 1 1 d D . . . .
H2 H 0.372(2) 0.093(2) 0.617(2) 0.054(16) Uiso 1 1 d D . . . .
C5 C 0.2165(2) 0.25715(16) 0.6646(2) 0.0319(8) Uani 1 1 d . . . . .
H5A H 0.2032 0.2369 0.6180 0.048 Uiso 1 1 calc R U . . .
H5B H 0.2493 0.2873 0.6518 0.048 Uiso 1 1 calc R U . . .
H5C H 0.1758 0.2741 0.6883 0.048 Uiso 1 1 calc R U . . .
C14 C 0.4021(3) 0.36961(18) 0.4721(3) 0.0493(13) Uani 1 1 d . . . . .
H14A H 0.4313 0.3996 0.4935 0.074 Uiso 1 1 calc R U . . .
H14B H 0.3542 0.3772 0.4855 0.074 Uiso 1 1 calc R U . . .
H14C H 0.4069 0.3691 0.4164 0.074 Uiso 1 1 calc R U . . .
Eu1 Eu 0.5000 0.0000 0.51835(2) 0.01868(5) Uani 1 2 d DS T P . .
O3 O 0.53833(14) 0.33996(12) 0.48728(17) 0.0358(7) Uani 1 1 d . . . . .
O6 O 0.54629(13) 0.04736(11) 0.40872(15) 0.0240(5) Uani 1 1 d . . . . .
O5 O 0.6018(4) 0.0478(5) 0.5626(7) 0.0266(14) Uani 0.681(10) 1 d D U P A 1
O4 O 0.4742(5) 0.0535(5) 0.6354(5) 0.0334(18) Uani 0.681(10) 1 d D U P A 1
C28 C 0.6213(4) 0.0671(4) 0.6256(5) 0.0258(14) Uani 0.681(10) 1 d D U P A 1
C26 C 0.5118(4) 0.0714(3) 0.6885(4) 0.0300(16) Uani 0.681(10) 1 d D U P A 1
C27 C 0.5828(4) 0.0797(3) 0.6898(4) 0.0296(16) Uani 0.681(10) 1 d D U P A 1
H27 H 0.6045 0.0940 0.7345 0.035 Uiso 0.681(10) 1 calc R U P A 1
F6 F 0.7341(8) 0.0339(7) 0.6096(14) 0.054(3) Uani 0.681(10) 1 d D U P A 1
F4 F 0.7215(18) 0.1012(13) 0.6927(10) 0.056(3) Uani 0.681(10) 1 d D U P A 1
F5 F 0.7137(9) 0.1191(7) 0.5727(10) 0.045(2) Uani 0.681(10) 1 d D U P A 1
C29 C 0.6982(5) 0.0800(5) 0.6267(7) 0.0336(18) Uani 0.681(10) 1 d D U P A 1
C25A C 0.4740(4) 0.0878(3) 0.7624(4) 0.047(2) Uani 0.681(10) 1 d D . P A 1
C17 C 0.5815(2) 0.24570(19) 0.4105(3) 0.0421(11) Uani 1 1 d . . . . .
H17A H 0.5637 0.2612 0.3625 0.063 Uiso 1 1 calc R U . . .
H17B H 0.6008 0.2078 0.4013 0.063 Uiso 1 1 calc R U . . .
H17C H 0.6173 0.2709 0.4305 0.063 Uiso 1 1 calc R U . . .
C32 C 0.5000 0.0000 0.3002(3) 0.0317(12) Uani 1 2 d S T P . .
H32 H 0.5000 0.0000 0.2459 0.038 Uiso 1 2 calc R U P . .
C31 C 0.53926(19) 0.04011(17) 0.3383(2) 0.0267(8) Uani 1 1 d . . . . .
F9 F 0.54526(16) 0.13269(11) 0.28568(17) 0.0492(7) Uani 1 1 d . . . . .
F8 F 0.5884(2) 0.06678(13) 0.21814(16) 0.0726(11) Uani 1 1 d . . . . .
F7 F 0.63992(16) 0.09538(17) 0.3192(2) 0.0772(12) Uani 1 1 d . . . . .
C30 C 0.5790(3) 0.0835(2) 0.2899(3) 0.0397(12) Uani 1 1 d . . . . .
F1A F 0.4987(3) 0.0602(4) 0.8219(2) 0.081(2) Uani 0.681(10) 1 d D U P A 1
F2A F 0.4077(4) 0.0743(4) 0.7590(5) 0.0471(18) Uani 0.681(10) 1 d D U P A 1
F3A F 0.4778(4) 0.1438(3) 0.7750(5) 0.092(3) Uani 0.681(10) 1 d D U P A 1
H4 H 0.3439(18) 0.1657(15) 0.4118(8) 0.010(8) Uiso 1 1 d D . . . .
O4A O 0.4844(13) 0.0611(11) 0.6313(11) 0.0334(18) Uani 0.319(10) 1 d D U P A 2
C28A C 0.6310(10) 0.0689(8) 0.6125(10) 0.0258(14) Uani 0.319(10) 1 d D U P A 2
C26A C 0.5242(9) 0.0854(6) 0.6779(8) 0.0300(16) Uani 0.319(10) 1 d D U P A 2
C27A C 0.5953(9) 0.0908(7) 0.6736(10) 0.0296(16) Uani 0.319(10) 1 d D U P A 2
H27A H 0.6193 0.1097 0.7134 0.035 Uiso 0.319(10) 1 calc R U P A 2
C25B C 0.4863(7) 0.1109(6) 0.7465(7) 0.047(2) Uani 0.319(10) 1 d D . P A 2
F1B F 0.5212(6) 0.1083(7) 0.8113(6) 0.070(4) Uani 0.319(10) 1 d D U P A 2
F2B F 0.4247(9) 0.0896(8) 0.7609(13) 0.050(4) Uani 0.319(10) 1 d D U P A 2
F3B F 0.4733(6) 0.1659(5) 0.7317(8) 0.062(4) Uani 0.319(10) 1 d D U P A 2
O5A O 0.6076(10) 0.0422(12) 0.5563(15) 0.0266(14) Uani 0.319(10) 1 d D U P A 2
F6A F 0.7461(19) 0.0330(15) 0.598(3) 0.054(3) Uani 0.319(10) 1 d D U P A 2
F4A F 0.728(4) 0.100(3) 0.682(2) 0.056(3) Uani 0.319(10) 1 d D U P A 2
F5A F 0.725(2) 0.1178(17) 0.562(2) 0.045(2) Uani 0.319(10) 1 d D U P A 2
C29A C 0.7086(10) 0.0786(11) 0.6147(16) 0.0336(18) Uani 0.319(10) 1 d D U P A 2

loop_
_atom_site_aniso_label
_atom_site_aniso_U_11
_atom_site_aniso_U_22
_atom_site_aniso_U_33
_atom_site_aniso_U_23
_atom_site_aniso_U_13
_atom_site_aniso_U_12
P1 0.0138(3) 0.0145(3) 0.0170(4) -0.0006(3) -0.0004(3) 0.0014(3)
N3 0.0250(15) 0.0225(14) 0.0310(15) -0.0002(12) 0.0011(13) -0.0069(12)
O1 0.0173(11) 0.0172(11) 0.0206(11) -0.0005(9) -0.0002(9) 0.0024(9)
N4 0.0163(12) 0.0166(13) 0.0166(12) -0.0004(10) -0.0034(10) 0.0009(10)
C1 0.0138(14) 0.0203(15) 0.0174(14) 0.0002(12) 0.0014(11) 0.0030(12)
N1 0.0200(14) 0.0247(15) 0.0182(13) 0.0000(11) 0.0036(11) 0.0037(12)
C18 0.0197(16) 0.0201(17) 0.0247(16) -0.0053(13) 0.0013(13) -0.0003(13)
C19 0.0163(14) 0.0193(16) 0.0236(16) -0.0020(13) 0.0000(12) -0.0013(12)
C3 0.0209(16) 0.0216(17) 0.0232(15) -0.0022(13) 0.0033(13) -0.0008(14)
C24 0.0229(17) 0.0181(19) 0.042(2) -0.0040(15) -0.0032(15) 0.0008(14)
C8 0.045(3) 0.038(2) 0.039(2) 0.0027(19) 0.020(2) -0.013(2)
C6 0.0169(15) 0.0261(18) 0.0227(16) -0.0003(13) 0.0028(12) -0.0020(13)
C21 0.0217(18) 0.036(2) 0.043(2) -0.0065(18) -0.0063(16) 0.0026(16)
C2 0.0186(15) 0.0206(16) 0.0236(16) -0.0014(13) 0.0011(12) -0.0004(13)
O2 0.0298(14) 0.0382(16) 0.0229(12) -0.0017(11) 0.0113(11) 0.0068(12)
C11 0.0224(16) 0.0159(15) 0.0318(18) -0.0024(13) 0.0002(14) 0.0006(13)
C10 0.0157(14) 0.0156(14) 0.0182(14) -0.0020(11) -0.0015(11) -0.0009(12)
C9 0.0197(16) 0.0189(15) 0.0208(15) 0.0012(13) -0.0013(12) 0.0003(13)
C7 0.0189(18) 0.046(2) 0.037(2) -0.0084(18) -0.0038(15) 0.0015(17)
C12 0.0271(16) 0.0199(15) 0.039(3) -0.0040(15) 0.0012(15) -0.0056(13)
C15 0.0183(15) 0.0247(19) 0.038(2) -0.0030(16) 0.0012(15) -0.0023(14)
C20 0.0209(16) 0.0226(17) 0.0259(16) -0.0049(14) -0.0016(13) 0.0027(14)
C13 0.040(2) 0.035(2) 0.042(2) -0.0205(19) 0.0095(19) -0.0134(19)
C16 0.026(2) 0.038(2) 0.055(3) 0.0028(19) -0.0167(18) -0.0049(18)
C4 0.034(2) 0.039(2) 0.039(2) -0.021(2) 0.0005(16) -0.0027(19)
C23 0.030(2) 0.0215(18) 0.065(3) -0.010(2) -0.008(2) -0.0059(16)
C22 0.0231(19) 0.033(2) 0.067(3) -0.010(2) -0.0102(19) -0.0067(16)
N2 0.0164(13) 0.0246(15) 0.0176(13) 0.0013(11) 0.0012(10) 0.0078(11)
C5 0.032(2) 0.0234(19) 0.040(2) 0.0060(16) 0.0067(17) 0.0080(16)
C14 0.044(3) 0.0200(19) 0.084(4) 0.003(2) -0.002(2) -0.0004(19)
Eu1 0.01757(8) 0.02252(9) 0.01595(8) 0.000 0.000 0.00696(10)
O3 0.0347(15) 0.0288(14) 0.0440(16) -0.0017(12) 0.0013(12) -0.0178(12)
O6 0.0232(13) 0.0260(13) 0.0228(12) 0.0038(10) 0.0034(10) 0.0062(11)
O5 0.030(2) 0.021(3) 0.028(2) -0.0090(18) -0.0039(18) 0.004(2)
O4 0.026(3) 0.050(4) 0.0239(17) -0.010(2) -0.0073(18) 0.019(3)
C28 0.032(3) 0.0184(18) 0.027(3) -0.001(2) -0.007(2) 0.0054(19)
C26 0.037(4) 0.035(4) 0.018(2) -0.003(2) -0.005(2) 0.012(3)
C27 0.040(4) 0.030(3) 0.019(4) -0.002(2) -0.007(3) 0.007(3)
F6 0.023(6) 0.0280(15) 0.111(8) -0.017(3) -0.014(4) 0.006(3)
F4 0.062(7) 0.051(2) 0.054(5) -0.007(4) -0.029(6) -0.014(3)
F5 0.041(6) 0.0390(17) 0.055(5) -0.001(3) -0.001(3) -0.009(3)
C29 0.037(3) 0.0207(19) 0.043(5) -0.008(3) -0.012(3) 0.002(2)
C25A 0.045(4) 0.075(7) 0.022(3) -0.012(4) -0.009(3) 0.024(5)
C17 0.026(2) 0.040(2) 0.060(3) -0.009(2) 0.014(2) -0.0105(18)
C32 0.039(3) 0.038(3) 0.018(2) 0.000 0.000 0.020(3)
C31 0.0261(18) 0.0295(19) 0.0244(17) 0.0079(15) 0.0072(14) 0.0170(15)
F9 0.068(2) 0.0295(14) 0.0497(17) 0.0114(12) 0.0143(15) 0.0121(13)
F8 0.137(3) 0.0439(17) 0.0365(15) 0.0072(13) 0.0477(18) 0.0104(19)
F7 0.0404(17) 0.113(3) 0.078(2) 0.059(2) 0.0064(16) -0.0111(18)
C30 0.051(3) 0.040(3) 0.028(2) 0.0122(19) 0.015(2) 0.016(2)
F1A 0.067(3) 0.150(6) 0.027(2) 0.008(3) -0.004(2) 0.053(4)
F2A 0.049(3) 0.068(5) 0.023(2) -0.004(3) -0.001(2) 0.016(3)
F3A 0.100(4) 0.086(5) 0.091(5) -0.056(4) 0.025(4) 0.005(4)
O4A 0.026(3) 0.050(4) 0.0239(17) -0.010(2) -0.0073(18) 0.019(3)
C28A 0.032(3) 0.0184(18) 0.027(3) -0.001(2) -0.007(2) 0.0054(19)
C26A 0.037(4) 0.035(4) 0.018(2) -0.003(2) -0.005(2) 0.012(3)
C27A 0.040(4) 0.030(3) 0.019(4) -0.002(2) -0.007(3) 0.007(3)
C25B 0.045(4) 0.075(7) 0.022(3) -0.012(4) -0.009(3) 0.024(5)
F1B 0.066(6) 0.112(8) 0.031(4) -0.028(5) -0.016(4) 0.031(6)
F2B 0.060(8) 0.055(7) 0.036(6) -0.011(5) 0.010(6) 0.010(6)
F3B 0.053(5) 0.066(6) 0.068(6) -0.036(5) 0.001(5) 0.007(5)
O5A 0.030(2) 0.021(3) 0.028(2) -0.0090(18) -0.0039(18) 0.004(2)
F6A 0.023(6) 0.0280(15) 0.111(8) -0.017(3) -0.014(4) 0.006(3)
F4A 0.062(7) 0.051(2) 0.054(5) -0.007(4) -0.029(6) -0.014(3)
F5A 0.041(6) 0.0390(17) 0.055(5) -0.001(3) -0.001(3) -0.009(3)
C29A 0.037(3) 0.0207(19) 0.043(5) -0.008(3) -0.012(3) 0.002(2)

loop_
_atom_type_symbol
_atom_type_description
_atom_type_scat_dispersion_real
_atom_type_scat_dispersion_imag
_atom_type_scat_source
C C 0.0033 0.0016 'International Tables Vol C Tables 4.2.6.8 and 6.1.1.4'
H H 0.0000 0.0000 'International Tables Vol C Tables 4.2.6.8 and 6.1.1.4'
Eu Eu -0.1578 3.6682 'International Tables Vol C Tables 4.2.6.8 and 6.1.1.4'
F F 0.0171 0.0103 'International Tables Vol C Tables 4.2.6.8 and 6.1.1.4'
N N 0.0061 0.0033 'International Tables Vol C Tables 4.2.6.8 and 6.1.1.4'
O O 0.0106 0.0060 'International Tables Vol C Tables 4.2.6.8 and 6.1.1.4'
P P 0.1023 0.0942 'International Tables Vol C Tables 4.2.6.8 and 6.1.1.4'

loop_
_geom_angle_atom_site_label_1
_geom_angle_atom_site_label_2
_geom_angle_atom_site_label_3
_geom_angle
_geom_angle_site_symmetry_1
_geom_angle_site_symmetry_3
_geom_angle_publ_flag
O1 P1 N4 117.77(14) . . ?
O1 P1 C19 111.42(14) . . ?
O1 P1 N2 107.72(14) . . ?
N4 P1 C19 103.48(15) . . ?
N4 P1 N2 104.47(15) . . ?
N2 P1 C19 111.82(16) . . ?
C12 N3 C15 124.6(3) . . ?
O3 N3 C12 115.7(3) . . ?
O3 N3 C15 115.9(3) . . ?
P1 O1 Eu1 155.84(14) . . ?
P1 N4 H4 116(2) . . ?
C10 N4 P1 119.4(2) . . ?
C10 N4 H4 110(2) . . ?
C2 C1 H1 108.5 . . ?
C9 C1 H1 108.5 . . ?
C9 C1 C2 108.8(3) . . ?
N2 C1 H1 108.5 . . ?
N2 C1 C2 111.1(3) . . ?
N2 C1 C9 111.6(3) . . ?
C3 N1 C6 124.4(3) . . ?
O2 N1 C3 116.1(3) . . ?
O2 N1 C6 115.8(3) . . ?
H18A C18 H18B 107.9 . . ?
C10 C18 H18A 109.1 . . ?
C10 C18 H18B 109.1 . . ?
C10 C18 C15 112.4(3) . . ?
C15 C18 H18A 109.1 . . ?
C15 C18 H18B 109.1 . . ?
C24 C19 P1 118.9(3) . . ?
C24 C19 C20 119.6(3) . . ?
C20 C19 P1 121.5(3) . . ?
N1 C3 C2 108.7(3) . . ?
N1 C3 C4 107.4(3) . . ?
N1 C3 C5 109.9(3) . . ?
C4 C3 C2 109.5(3) . . ?
C5 C3 C2 111.6(3) . . ?
C5 C3 C4 109.7(3) . . ?
C19 C24 H24 120.1 . . ?
C23 C24 C19 119.8(4) . . ?
C23 C24 H24 120.1 . . ?
H8A C8 H8B 109.5 . . ?
H8A C8 H8C 109.5 . . ?
H8B C8 H8C 109.5 . . ?
C6 C8 H8A 109.5 . . ?
C6 C8 H8B 109.5 . . ?
C6 C8 H8C 109.5 . . ?
N1 C6 C8 107.7(3) . . ?
N1 C6 C9 109.5(3) . . ?
N1 C6 C7 109.6(3) . . ?
C8 C6 C9 109.2(3) . . ?
C8 C6 C7 109.5(3) . . ?
C9 C6 C7 111.2(3) . . ?
C20 C21 H21 119.9 . . ?
C20 C21 C22 120.3(4) . . ?
C22 C21 H21 119.9 . . ?
C1 C2 C3 113.5(3) . . ?
C1 C2 H2A 108.9 . . ?
C1 C2 H2B 108.9 . . ?
C3 C2 H2A 108.9 . . ?
C3 C2 H2B 108.9 . . ?
H2A C2 H2B 107.7 . . ?
H11A C11 H11B 107.8 . . ?
C10 C11 H11A 108.9 . . ?
C10 C11 H11B 108.9 . . ?
C10 C11 C12 113.2(3) . . ?
C12 C11 H11A 108.9 . . ?
C12 C11 H11B 108.9 . . ?
N4 C10 C18 112.3(3) . . ?
N4 C10 C11 110.2(3) . . ?
N4 C10 H10 108.5 . . ?
C18 C10 H10 108.5 . . ?
C11 C10 C18 108.6(3) . . ?
C11 C10 H10 108.5 . . ?
C1 C9 C6 114.9(3) . . ?
C1 C9 H9A 108.5 . . ?
C1 C9 H9B 108.5 . . ?
C6 C9 H9A 108.5 . . ?
C6 C9 H9B 108.5 . . ?
H9A C9 H9B 107.5 . . ?
C6 C7 H7A 109.5 . . ?
C6 C7 H7B 109.5 . . ?
C6 C7 H7C 109.5 . . ?
H7A C7 H7B 109.5 . . ?
H7A C7 H7C 109.5 . . ?
H7B C7 H7C 109.5 . . ?
N3 C12 C11 109.8(3) . . ?
N3 C12 C13 109.0(3) . . ?
N3 C12 C14 107.9(3) . . ?
C13 C12 C11 111.9(3) . . ?
C13 C12 C14 109.0(4) . . ?
C14 C12 C11 109.2(3) . . ?
N3 C15 C18 109.5(3) . . ?
N3 C15 C16 109.6(3) . . ?
N3 C15 C17 107.2(3) . . ?
C18 C15 C16 110.8(3) . . ?
C17 C15 C18 110.3(3) . . ?
C17 C15 C16 109.3(3) . . ?
C19 C20 H20 119.8 . . ?
C21 C20 C19 120.3(3) . . ?
C21 C20 H20 119.8 . . ?
C12 C13 H13A 109.5 . . ?
C12 C13 H13B 109.5 . . ?
C12 C13 H13C 109.5 . . ?
H13A C13 H13B 109.5 . . ?
H13A C13 H13C 109.5 . . ?
H13B C13 H13C 109.5 . . ?
C15 C16 H16A 109.5 . . ?
C15 C16 H16B 109.5 . . ?
C15 C16 H16C 109.5 . . ?
H16A C16 H16B 109.5 . . ?
H16A C16 H16C 109.5 . . ?
H16B C16 H16C 109.5 . . ?
C3 C4 H4A 109.5 . . ?
C3 C4 H4B 109.5 . . ?
C3 C4 H4C 109.5 . . ?
H4A C4 H4B 109.5 . . ?
H4A C4 H4C 109.5 . . ?
H4B C4 H4C 109.5 . . ?
C24 C23 H23 120.0 . . ?
C22 C23 C24 119.9(4) . . ?
C22 C23 H23 120.0 . . ?
C21 C22 C23 120.1(4) . . ?
C21 C22 H22 120.0 . . ?
C23 C22 H22 120.0 . . ?
P1 N2 H2 116(3) . . ?
C1 N2 P1 125.3(2) . . ?
C1 N2 H2 118(3) . . ?
C3 C5 H5A 109.5 . . ?
C3 C5 H5B 109.5 . . ?
C3 C5 H5C 109.5 . . ?
H5A C5 H5B 109.5 . . ?
H5A C5 H5C 109.5 . . ?
H5B C5 H5C 109.5 . . ?
C12 C14 H14A 109.5 . . ?
C12 C14 H14B 109.5 . . ?
C12 C14 H14C 109.5 . . ?
H14A C14 H14B 109.5 . . ?
H14A C14 H14C 109.5 . . ?
H14B C14 H14C 109.5 . . ?
O1 Eu1 O1 150.78(11) 2_655 . ?
O1 Eu1 O6 76.36(8) 2_655 2_655 ?
O1 Eu1 O6 76.36(8) . . ?
O1 Eu1 O6 80.30(8) 2_655 . ?
O1 Eu1 O6 80.30(8) . 2_655 ?
O1 Eu1 O5 78.2(3) . 2_655 ?
O1 Eu1 O5 78.2(3) 2_655 . ?
O1 Eu1 O5 111.5(3) . . ?
O1 Eu1 O5 111.5(3) 2_655 2_655 ?
O1 Eu1 O4 133.7(3) 2_655 . ?
O1 Eu1 O4 74.3(3) 2_655 2_655 ?
O1 Eu1 O4 133.7(3) . 2_655 ?
O1 Eu1 O4 74.3(3) . . ?
O1 Eu1 O4A 74.6(7) 2_655 2_655 ?
O1 Eu1 O4A 132.2(6) 2_655 . ?
O1 Eu1 O4A 74.6(7) . . ?
O1 Eu1 O4A 132.2(6) . 2_655 ?
O1 Eu1 O5A 73.5(7) 2_655 . ?
O1 Eu1 O5A 73.5(7) . 2_655 ?
O1 Eu1 O5A 115.0(8) 2_655 2_655 ?
O1 Eu1 O5A 115.0(8) . . ?
O6 Eu1 O6 73.46(13) 2_655 . ?
O6 Eu1 O5 141.7(3) . 2_655 ?
O6 Eu1 O5 141.7(3) 2_655 . ?
O6 Eu1 O5 74.4(3) 2_655 2_655 ?
O6 Eu1 O5 74.4(3) . . ?
O6 Eu1 O4 120.6(3) 2_655 2_655 ?
O6 Eu1 O4 120.6(3) . . ?
O6 Eu1 O4 146.0(3) 2_655 . ?
O6 Eu1 O4 146.0(3) . 2_655 ?
O6 Eu1 O4A 114.8(7) 2_655 2_655 ?
O6 Eu1 O4A 114.8(7) . . ?
O6 Eu1 O4A 150.2(6) . 2_655 ?
O6 Eu1 O4A 150.2(6) 2_655 . ?
O6 Eu1 O5A 72.7(7) 2_655 2_655 ?
O6 Eu1 O5A 72.7(7) . . ?
O6 Eu1 O5A 137.6(7) 2_655 . ?
O6 Eu1 O5A 137.6(7) . 2_655 ?
O5 Eu1 O5 142.5(6) 2_655 . ?
O5 Eu1 O4 70.3(4) . . ?
O5 Eu1 O4 78.5(5) . 2_655 ?
O5 Eu1 O4 70.3(4) 2_655 2_655 ?
O5 Eu1 O4 78.5(5) 2_655 . ?
O4 Eu1 O4 66.9(6) . 2_655 ?
O4A Eu1 O4A 73.1(14) . 2_655 ?
O5A Eu1 O4A 69.4(9) 2_655 2_655 ?
O5A Eu1 O4A 84.8(11) . 2_655 ?
O5A Eu1 O4A 84.8(11) 2_655 . ?
O5A Eu1 O4A 69.4(9) . . ?
O5A Eu1 O5A 148.0(13) . 2_655 ?
C31 O6 Eu1 133.2(3) . . ?
C28 O5 Eu1 134.6(8) . . ?
C26 O4 Eu1 131.9(7) . . ?
O5 C28 C27 128.9(9) . . ?
O5 C28 C29 112.4(8) . . ?
C27 C28 C29 118.6(7) . . ?
O4 C26 C27 129.6(7) . . ?
O4 C26 C25A 115.2(6) . . ?
C27 C26 C25A 115.2(6) . . ?
C28 C27 C26 119.6(7) . . ?
C28 C27 H27 120.2 . . ?
C26 C27 H27 120.2 . . ?
F6 C29 C28 110.7(10) . . ?
F6 C29 F4 108.6(12) . . ?
F6 C29 F5 106.2(10) . . ?
F4 C29 C28 114.7(17) . . ?
F4 C29 F5 106.1(11) . . ?
F5 C29 C28 110.1(10) . . ?
F1A C25A C26 111.5(5) . . ?
F1A C25A F2A 105.9(7) . . ?
F1A C25A F3A 109.5(7) . . ?
F2A C25A C26 111.6(7) . . ?
F2A C25A F3A 107.2(7) . . ?
F3A C25A C26 111.0(5) . . ?
C15 C17 H17A 109.5 . . ?
C15 C17 H17B 109.5 . . ?
C15 C17 H17C 109.5 . . ?
H17A C17 H17B 109.5 . . ?
H17A C17 H17C 109.5 . . ?
H17B C17 H17C 109.5 . . ?
C31 C32 H32 118.8 2_655 . ?
C31 C32 H32 118.8 . . ?
C31 C32 C31 122.3(5) 2_655 . ?
O6 C31 C32 128.9(4) . . ?
O6 C31 C30 113.4(4) . . ?
C32 C31 C30 117.6(4) . . ?
F9 C30 C31 110.8(4) . . ?
F8 C30 C31 113.3(4) . . ?
F8 C30 F9 105.8(4) . . ?
F7 C30 C31 112.3(4) . . ?
F7 C30 F9 106.5(4) . . ?
F7 C30 F8 107.7(4) . . ?
C26A O4A Eu1 134.9(15) . . ?
C27A C28A C29A 115.2(16) . . ?
O5A C28A C27A 128(2) . . ?
O5A C28A C29A 117.0(18) . . ?
O4A C26A C27A 128.2(16) . . ?
O4A C26A C25B 112.8(12) . . ?
C27A C26A C25B 119.0(13) . . ?
C28A C27A C26A 120.7(16) . . ?
C28A C27A H27A 119.6 . . ?
C26A C27A H27A 119.6 . . ?
F1B C25B C26A 114.0(12) . . ?
F1B C25B F2B 106.5(14) . . ?
F1B C25B F3B 107.9(12) . . ?
F2B C25B C26A 116.1(14) . . ?
F2B C25B F3B 103.1(13) . . ?
F3B C25B C26A 108.5(9) . . ?
C28A O5A Eu1 137.6(19) . . ?
F6A C29A C28A 115(2) . . ?
F6A C29A F4A 109(3) . . ?
F6A C29A F5A 106(2) . . ?
F4A C29A C28A 111(4) . . ?
F4A C29A F5A 107(2) . . ?
F5A C29A C28A 109(2) . . ?

loop_
_geom_bond_atom_site_label_1
_geom_bond_atom_site_label_2
_geom_bond_distance
_geom_bond_site_symmetry_2
_geom_bond_publ_flag
P1 O1 1.505(2) . ?
P1 N4 1.631(3) . ?
P1 C19 1.794(3) . ?
P1 N2 1.634(3) . ?
N3 C12 1.492(5) . ?
N3 C15 1.493(5) . ?
N3 O3 1.287(4) . ?
O1 Eu1 2.315(2) . ?
N4 C10 1.479(4) . ?
N4 H4 0.861(13) . ?
C1 H1 1.0000 . ?
C1 C2 1.523(5) . ?
C1 C9 1.508(4) . ?
C1 N2 1.463(4) . ?
N1 C3 1.486(5) . ?
N1 C6 1.492(5) . ?
N1 O2 1.290(3) . ?
C18 H18A 0.9900 . ?
C18 H18B 0.9900 . ?
C18 C10 1.519(4) . ?
C18 C15 1.522(5) . ?
C19 C24 1.394(5) . ?
C19 C20 1.398(5) . ?
C3 C2 1.534(5) . ?
C3 C4 1.523(5) . ?
C3 C5 1.522(5) . ?
C24 H24 0.9500 . ?
C24 C23 1.391(5) . ?
C8 H8A 0.9800 . ?
C8 H8B 0.9800 . ?
C8 H8C 0.9800 . ?
C8 C6 1.517(5) . ?
C6 C9 1.531(5) . ?
C6 C7 1.540(5) . ?
C21 H21 0.9500 . ?
C21 C20 1.374(5) . ?
C21 C22 1.387(6) . ?
C2 H2A 0.9900 . ?
C2 H2B 0.9900 . ?
C11 H11A 0.9900 . ?
C11 H11B 0.9900 . ?
C11 C10 1.517(4) . ?
C11 C12 1.532(5) . ?
C10 H10 1.0000 . ?
C9 H9A 0.9900 . ?
C9 H9B 0.9900 . ?
C7 H7A 0.9800 . ?
C7 H7B 0.9800 . ?
C7 H7C 0.9800 . ?
C12 C13 1.528(6) . ?
C12 C14 1.530(6) . ?
C15 C16 1.540(6) . ?
C15 C17 1.514(5) . ?
C20 H20 0.9500 . ?
C13 H13A 0.9800 . ?
C13 H13B 0.9800 . ?
C13 H13C 0.9800 . ?
C16 H16A 0.9800 . ?
C16 H16B 0.9800 . ?
C16 H16C 0.9800 . ?
C4 H4A 0.9800 . ?
C4 H4B 0.9800 . ?
C4 H4C 0.9800 . ?
C23 H23 0.9500 . ?
C23 C22 1.390(6) . ?
C22 H22 0.9500 . ?
N2 H2 0.858(14) . ?
C5 H5A 0.9800 . ?
C5 H5B 0.9800 . ?
C5 H5C 0.9800 . ?
C14 H14A 0.9800 . ?
C14 H14B 0.9800 . ?
C14 H14C 0.9800 . ?
Eu1 O1 2.315(2) 2_655 ?
Eu1 O6 2.395(3) 2_655 ?
Eu1 O6 2.395(3) . ?
Eu1 O5 2.410(5) 2_655 ?
Eu1 O5 2.410(5) . ?
Eu1 O4 2.456(5) 2_655 ?
Eu1 O4 2.456(5) . ?
Eu1 O4A 2.461(10) 2_655 ?
Eu1 O4A 2.461(10) . ?
Eu1 O5A 2.414(10) 2_655 ?
Eu1 O5A 2.414(10) . ?
O6 C31 1.252(4) . ?
O5 C28 1.252(6) . ?
O4 C26 1.257(7) . ?
C28 C27 1.384(7) . ?
C28 C29 1.530(7) . ?
C26 C27 1.399(8) . ?
C26 C25A 1.539(7) . ?
C27 H27 0.9500 . ?
F6 C29 1.323(6) . ?
F4 C29 1.336(7) . ?
F5 C29 1.352(7) . ?
C25A F1A 1.318(7) . ?
C25A F2A 1.333(7) . ?
C25A F3A 1.336(7) . ?
C17 H17A 0.9800 . ?
C17 H17B 0.9800 . ?
C17 H17C 0.9800 . ?
C32 H32 0.9500 . ?
C32 C31 1.386(5) . ?
C32 C31 1.385(5) 2_655 ?
C31 C30 1.536(6) . ?
F9 C30 1.331(5) . ?
F8 C30 1.329(5) . ?
F7 C30 1.324(6) . ?
O4A C26A 1.262(11) . ?
C28A C27A 1.376(12) . ?
C28A O5A 1.252(11) . ?
C28A C29A 1.532(11) . ?
C26A C27A 1.396(12) . ?
C26A C25B 1.532(11) . ?
C27A H27A 0.9500 . ?
C25B F1B 1.324(9) . ?
C25B F2B 1.326(10) . ?
C25B F3B 1.341(10) . ?
F6A C29A 1.327(10) . ?
F4A C29A 1.333(10) . ?
F5A C29A 1.342(10) . ?

loop_
_geom_hbond_atom_site_label_D
_geom_hbond_atom_site_label_H
_geom_hbond_atom_site_label_A
_geom_hbond_distance_DH
_geom_hbond_distance_HA
_geom_hbond_distance_DA
_geom_hbond_angle_DHA
_geom_hbond_site_symmetry_A
N2 H2 O4 0.858(14) 2.21(3) 2.994(12) 151(5) .
N2 H2 O4A 0.858(14) 2.32(4) 3.08(3) 147(5) .
N4 H4 O2 0.861(13) 2.113(17) 2.945(4) 163(3) 3_554

loop_
_geom_torsion_atom_site_label_1
_geom_torsion_atom_site_label_2
_geom_torsion_atom_site_label_3
_geom_torsion_atom_site_label_4
_geom_torsion
_geom_torsion_site_symmetry_1
_geom_torsion_site_symmetry_2
_geom_torsion_site_symmetry_3
_geom_torsion_site_symmetry_4
_geom_torsion_publ_flag
P1 N4 C10 C18 85.6(3) . . . . ?
P1 N4 C10 C11 -153.1(2) . . . . ?
P1 C19 C24 C23 177.2(3) . . . . ?
P1 C19 C20 C21 -175.7(3) . . . . ?
O1 P1 N4 C10 -60.4(3) . . . . ?
O1 P1 C19 C24 13.8(3) . . . . ?
O1 P1 C19 C20 -168.9(3) . . . . ?
O1 P1 N2 C1 -174.1(3) . . . . ?
N4 P1 O1 Eu1 142.1(3) . . . . ?
N4 P1 C19 C24 141.2(3) . . . . ?
N4 P1 C19 C20 -41.4(3) . . . . ?
N4 P1 N2 C1 59.9(3) . . . . ?
N1 C3 C2 C1 48.8(4) . . . . ?
N1 C6 C9 C1 -44.3(4) . . . . ?
C19 P1 O1 Eu1 -98.6(4) . . . . ?
C19 P1 N4 C10 176.2(2) . . . . ?
C19 P1 N2 C1 -51.4(3) . . . . ?
C19 C24 C23 C22 -0.8(7) . . . . ?
C3 N1 C6 C8 155.7(3) . . . . ?
C3 N1 C6 C9 37.0(4) . . . . ?
C3 N1 C6 C7 -85.2(4) . . . . ?
C24 C19 C20 C21 1.7(5) . . . . ?
C24 C23 C22 C21 0.2(8) . . . . ?
C8 C6 C9 C1 -162.0(3) . . . . ?
C6 N1 C3 C2 -39.5(4) . . . . ?
C6 N1 C3 C4 -157.8(3) . . . . ?
C6 N1 C3 C5 82.9(4) . . . . ?
C2 C1 C9 C6 57.3(4) . . . . ?
C2 C1 N2 P1 -132.2(3) . . . . ?
O2 N1 C3 C2 163.1(3) . . . . ?
O2 N1 C3 C4 44.7(4) . . . . ?
O2 N1 C3 C5 -74.5(4) . . . . ?
O2 N1 C6 C8 -46.8(4) . . . . ?
O2 N1 C6 C9 -165.5(3) . . . . ?
O2 N1 C6 C7 72.3(4) . . . . ?
C10 C18 C15 N3 -48.5(4) . . . . ?
C10 C18 C15 C16 72.5(4) . . . . ?
C10 C18 C15 C17 -166.3(3) . . . . ?
C10 C11 C12 N3 44.8(4) . . . . ?
C10 C11 C12 C13 -76.4(4) . . . . ?
C10 C11 C12 C14 162.9(3) . . . . ?
C9 C1 C2 C3 -59.6(4) . . . . ?
C9 C1 N2 P1 106.2(3) . . . . ?
C7 C6 C9 C1 77.0(4) . . . . ?
C12 N3 C15 C18 36.6(5) . . . . ?
C12 N3 C15 C16 -85.2(4) . . . . ?
C12 N3 C15 C17 156.3(4) . . . . ?
C12 C11 C10 N4 176.1(3) . . . . ?
C12 C11 C10 C18 -60.5(4) . . . . ?
C15 N3 C12 C11 -34.6(5) . . . . ?
C15 N3 C12 C13 88.3(4) . . . . ?
C15 N3 C12 C14 -153.5(4) . . . . ?
C15 C18 C10 N4 -175.4(3) . . . . ?
C15 C18 C10 C11 62.5(4) . . . . ?
C20 C19 C24 C23 -0.2(6) . . . . ?
C20 C21 C22 C23 1.2(7) . . . . ?
C4 C3 C2 C1 165.9(3) . . . . ?
C22 C21 C20 C19 -2.2(6) . . . . ?
N2 P1 O1 Eu1 24.4(4) . . . . ?
N2 P1 N4 C10 59.1(3) . . . . ?
N2 P1 C19 C24 -106.9(3) . . . . ?
N2 P1 C19 C20 70.5(3) . . . . ?
N2 C1 C2 C3 177.2(3) . . . . ?
N2 C1 C9 C6 -179.9(3) . . . . ?
C5 C3 C2 C1 -72.5(4) . . . . ?
Eu1 O6 C31 C32 0.1(5) . . . . ?
Eu1 O6 C31 C30 178.4(2) . . . . ?
Eu1 O5 C28 C27 -17.6(12) . . . . ?
Eu1 O5 C28 C29 165.4(9) . . . . ?
Eu1 O4 C26 C27 18.5(9) . . . . ?
Eu1 O4 C26 C25A -163.0(8) . . . . ?
Eu1 O4A C26A C27A 9(2) . . . . ?
Eu1 O4A C26A C25B -171(2) . . . . ?
O3 N3 C12 C11 168.6(3) . . . . ?
O3 N3 C12 C13 -68.4(4) . . . . ?
O3 N3 C12 C14 49.7(4) . . . . ?
O3 N3 C15 C18 -166.7(3) . . . . ?
O3 N3 C15 C16 71.5(4) . . . . ?
O3 N3 C15 C17 -47.0(4) . . . . ?
O6 C31 C30 F9 -79.9(5) . . . . ?
O6 C31 C30 F8 161.4(4) . . . . ?
O6 C31 C30 F7 39.1(5) . . . . ?
O5 C28 C27 C26 -0.5(7) . . . . ?
O5 C28 C29 F6 -57.2(13) . . . . ?
O5 C28 C29 F4 179.5(15) . . . . ?
O5 C28 C29 F5 60.0(12) . . . . ?
O4 C26 C27 C28 -0.5(3) . . . . ?
O4 C26 C25A F1A 124.6(7) . . . . ?
O4 C26 C25A F2A 6.5(7) . . . . ?
O4 C26 C25A F3A -113.1(8) . . . . ?
C27 C28 C29 F6 125.5(12) . . . . ?
C27 C28 C29 F4 2.2(16) . . . . ?
C27 C28 C29 F5 -117.4(11) . . . . ?
C27 C26 C25A F1A -56.7(7) . . . . ?
C27 C26 C25A F2A -174.8(6) . . . . ?
C27 C26 C25A F3A 65.7(7) . . . . ?
C29 C28 C27 C26 176.3(3) . . . . ?
C25A C26 C27 C28 -179.0(4) . . . . ?
C32 C31 C30 F9 98.6(4) . . . . ?
C32 C31 C30 F8 -20.2(5) . . . . ?
C32 C31 C30 F7 -142.5(4) . . . . ?
C31 C32 C31 O6 -0.1(3) 2_655 . . . ?
C31 C32 C31 C30 -178.3(3) 2_655 . . . ?
O4A C26A C27A C28A 1.0(5) . . . . ?
O4A C26A C25B F1B 145.1(15) . . . . ?
O4A C26A C25B F2B 20.8(14) . . . . ?
O4A C26A C25B F3B -94.6(13) . . . . ?
C27A C28A O5A Eu1 -9(2) . . . . ?
C27A C28A C29A F6A 134(3) . . . . ?
C27A C28A C29A F4A 9(3) . . . . ?
C27A C28A C29A F5A -108(3) . . . . ?
C27A C26A C25B F1B -34.5(15) . . . . ?
C27A C26A C25B F2B -158.9(14) . . . . ?
C27A C26A C25B F3B 85.7(13) . . . . ?
C25B C26A C27A C28A -179.4(3) . . . . ?
O5A C28A C27A C26A -1.2(6) . . . . ?
O5A C28A C29A F6A -46(3) . . . . ?
O5A C28A C29A F4A -171(3) . . . . ?
O5A C28A C29A F5A 72(3) . . . . ?
C29A C28A C27A C26A 179.2(3) . . . . ?
C29A C28A O5A Eu1 170(2) . . . . ?

loop_
_twin_individual_id
_twin_individual_mass_fraction_refined
1 0.815(9)
2 0.185(9)
